data_7036108
loop_
_publ_author_name
'Wang, J.'
'Gondrand, C.'
'Touti, F.'
'Hasserodt, J.'

_publ_section_title
;
 A pair of highly biotolerated diamagnetic and paramagnetic iron(ii)
 complexes displaying electroneutrality.
;
_journal_issue 35
_journal_name_full 'Dalton transactions (Cambridge, England : 2003)'
_journal_page_first 15391
_journal_page_last 15395
_journal_paper_doi 10.1039/c5dt02192h
_journal_volume 44
_journal_year 2015
_chemical_formula_moiety 'C26 H30 Fe N6 O4, B F4, Cl, H2 O'
_chemical_formula_sum 'C26 H32 B Cl F4 Fe N6 O5'
_chemical_formula_weight 686.68
_space_group_IT_number 14
_symmetry_cell_setting monoclinic
_symmetry_space_group_name_Hall '-P 2yn'
_symmetry_space_group_name_H-M 'P 1 21/n 1'
_atom_sites_solution_hydrogens difmap
_atom_sites_solution_primary direct
_audit_update_record
;
2015-04-14 deposited with the CCDC.
2015-07-24 downloaded from the CCDC.
;
_cell_angle_alpha 90
_cell_angle_beta 96.550(10)
_cell_angle_gamma 90
_cell_formula_units_Z 4
_cell_length_a 13.0140(10)
_cell_length_b 12.4490(10)
_cell_length_c 17.724(2)
_cell_measurement_reflns_used 7799
_cell_measurement_temperature 160
_cell_measurement_theta_max 29.1780
_cell_measurement_theta_min 4.0910
_cell_volume 2852.7(5)
_computing_cell_refinement
;
CrysAlisPro, Agilent Technologies,
Version 1.171.36.28 (release 01-02-2013 CrysAlis171 .NET)
(compiled Feb  1 2013,16:14:44)
;
_computing_data_collection
;
CrysAlisPro, Agilent Technologies,
Version 1.171.36.28 (release 01-02-2013 CrysAlis171 .NET)
(compiled Feb  1 2013,16:14:44)
;
_computing_data_reduction
;
CrysAlisPro, Agilent Technologies,
Version 1.171.36.28 (release 01-02-2013 CrysAlis171 .NET)
(compiled Feb  1 2013,16:14:44)
;
_computing_molecular_graphics 'CAMERON (Watkin et al., 1996)'
_computing_publication_material 'CRYSTALS (Betteridge et al., 2003)'
_computing_structure_refinement 'CRYSTALS (Betteridge et al., 2003)'
_computing_structure_solution 'SIR97 (Altomare et al., 1999)'
_diffrn_ambient_temperature 160
_diffrn_detector_area_resol_mean 10.4685
_diffrn_measured_fraction_theta_full 0.999
_diffrn_measured_fraction_theta_max 0.867
_diffrn_measurement_device_type 'Xcalibur, Atlas, Gemini ultra'
_diffrn_measurement_method \w
_diffrn_radiation_monochromator graphite
_diffrn_radiation_source 'Enhance (Mo) X-ray Source'
_diffrn_radiation_type 'Mo K\a'
_diffrn_radiation_wavelength 0.7107
_diffrn_reflns_av_R_equivalents 0.072
_diffrn_reflns_limit_h_max 18
_diffrn_reflns_limit_h_min -17
_diffrn_reflns_limit_k_max 17
_diffrn_reflns_limit_k_min -17
_diffrn_reflns_limit_l_max 24
_diffrn_reflns_limit_l_min -24
_diffrn_reflns_number 26543
_diffrn_reflns_theta_full 26.387
_diffrn_reflns_theta_max 29.711
_diffrn_reflns_theta_min 2.834
_diffrn_standards_number 0
_exptl_absorpt_coefficient_mu 0.698
_exptl_absorpt_correction_T_max 0.939
_exptl_absorpt_correction_T_min 0.844
_exptl_absorpt_correction_type analytical
_exptl_absorpt_process_details
;
CrysAlisPro, Agilent Technologies,
Version 1.171.36.28 (release 01-02-2013 CrysAlis171 .NET)
(compiled Feb  1 2013,16:14:44)
Analytical numeric absorption correction using a multifaceted crystal
            model based on expressions derived by R.C. Clark & J.S. Reid.
(Clark, R. C. & Reid, J. S. (1995). Acta Cryst. A51, 887-897)
;
_exptl_crystal_colour black
_exptl_crystal_density_diffrn 1.599
_exptl_crystal_density_method 'not measured'
_exptl_crystal_description plate
_exptl_crystal_F_000 1416
_exptl_crystal_size_max 0.359
_exptl_crystal_size_mid 0.332
_exptl_crystal_size_min 0.125
_refine_diff_density_max 1.05
_refine_diff_density_min -1.56
_refine_ls_extinction_coef 130(11)
_refine_ls_extinction_method 'Larson (1970), Equation 22'
_refine_ls_goodness_of_fit_ref 0.9847
_refine_ls_hydrogen_treatment constr
_refine_ls_matrix_type full
_refine_ls_number_parameters 398
_refine_ls_number_reflns 7015
_refine_ls_number_restraints 0
_refine_ls_R_factor_all 0.0928
_refine_ls_R_factor_gt 0.0639
_refine_ls_shift/su_max 0.0005195
_refine_ls_shift/su_mean 0.0000338
_refine_ls_structure_factor_coef Fsqd
_refine_ls_weighting_details
;
 Method, part 1, Chebychev polynomial, (Watkin, 1994, Prince, 1982) 
 [weight] = 1.0/[A~0~*T~0~(x)+A~1~*T~1~(x) ... +A~n-1~]*T~n-1~(x)] 
 where A~i~ are the Chebychev coefficients listed below and x= Fcalc/Fmax 
 Method = Robust Weighting (Prince, 1982) 
 W = [weight] * [1-(deltaF/6*sigmaF)^2^]^2^ 
 A~i~ are: 
 889. 0.137E+04 698. 181. 
;
_refine_ls_weighting_scheme calc
_refine_ls_wR_factor_all 0.1680
_refine_ls_wR_factor_gt 0.1207
_refine_ls_wR_factor_ref 0.1680
_reflns_limit_h_max 17
_reflns_limit_h_min -18
_reflns_limit_k_max 17
_reflns_limit_k_min 0
_reflns_limit_l_max 24
_reflns_limit_l_min 0
_reflns_number_gt 4994
_reflns_number_total 7034
_reflns_threshold_expression I>2.0\s(I)
_oxford_diffrn_Wilson_B_factor 2.85
_oxford_diffrn_Wilson_scale 0.29
_oxford_refine_ls_r_factor_ref 0.0928
_oxford_refine_ls_scale 2.32(2)
_oxford_reflns_number_all 7015
_oxford_reflns_threshold_expression_ref I>-10.0\s(I)
_cod_data_source_file c5dt02192h2.cif
_cod_data_source_block 1
_cod_depositor_comments 'Adding full bibliography for 7036108.cif.'
_cod_original_sg_symbol_H-M 'P 1 21/n 1 '
_cod_original_formula_sum 'C26 H32 B1 Cl1 F4 Fe1 N6 O5'
_cod_database_code 7036108

loop_
_symmetry_equiv_pos_as_xyz
x,y,z
-x,-y,-z
-x+1/2,y+1/2,-z+1/2
x+1/2,-y+1/2,z+1/2

loop_
_atom_site_label
_atom_site_type_symbol
_atom_site_fract_x
_atom_site_fract_y
_atom_site_fract_z
_atom_site_U_iso_or_equiv
_atom_site_occupancy
_atom_site_adp_type
_atom_site_refinement_flags_posn
Fe1 Fe 0.49399(4) 0.63994(4) 0.74465(3) 0.0257 1.0000 Uani .
N2 N 0.4822(2) 0.7641(3) 0.67531(18) 0.0267 1.0000 Uani .
C3 C 0.3976(3) 0.8204(3) 0.6495(2) 0.0273 1.0000 Uani .
C4 C 0.4021(3) 0.9143(3) 0.6073(2) 0.0292 1.0000 Uani .
C5 C 0.4981(3) 0.9530(3) 0.5923(2) 0.0337 1.0000 Uani .
C6 C 0.5849(3) 0.8935(4) 0.6168(2) 0.0352 1.0000 Uani .
C7 C 0.5756(3) 0.8011(3) 0.6578(2) 0.0295 1.0000 Uani .
C8 C 0.6687(3) 0.7379(3) 0.6921(2) 0.0327 1.0000 Uani .
N9 N 0.6361(2) 0.6286(3) 0.71133(19) 0.0295 1.0000 Uani .
C10 C 0.6332(3) 0.5536(4) 0.6439(2) 0.0369 1.0000 Uani .
C11 C 0.5233(3) 0.5397(4) 0.6058(2) 0.0361 1.0000 Uani .
N12 N 0.4529(3) 0.5283(3) 0.66645(19) 0.0305 1.0000 Uani .
C13 C 0.4648(4) 0.4190(3) 0.7037(3) 0.0401 1.0000 Uani .
C14 C 0.4683(4) 0.4267(3) 0.7896(3) 0.0364 1.0000 Uani .
N15 N 0.5363(3) 0.5191(3) 0.8160(2) 0.0306 1.0000 Uani .
C16 C 0.6483(3) 0.4909(4) 0.8105(3) 0.0386 1.0000 Uani .
C17 C 0.7040(3) 0.5841(4) 0.7777(2) 0.0345 1.0000 Uani .
H171 H 0.7169 0.6396 0.8154 0.0423 1.0000 Uiso R
H172 H 0.7694 0.5602 0.7613 0.0421 1.0000 Uiso R
H161 H 0.6821 0.4737 0.8610 0.0459 1.0000 Uiso R
H162 H 0.6505 0.4291 0.7775 0.0461 1.0000 Uiso R
C18 C 0.5220(3) 0.5557(3) 0.8940(2) 0.0323 1.0000 Uani .
C19 C 0.5510(3) 0.6725(4) 0.9019(2) 0.0309 1.0000 Uani .
N20 N 0.5349(2) 0.7300(3) 0.83629(19) 0.0293 1.0000 Uani .
C21 C 0.5511(3) 0.8370(3) 0.8404(2) 0.0316 1.0000 Uani .
C22 C 0.5841(3) 0.8891(3) 0.9078(2) 0.0333 1.0000 Uani .
C23 C 0.5991(3) 1.0085(4) 0.9045(3) 0.0360 1.0000 Uani .
O24 O 0.6235(3) 1.0516(3) 0.9726(2) 0.0511 1.0000 Uani .
H241 H 0.6406 1.1158 0.9710 0.0765 1.0000 Uiso R
O25 O 0.5905(3) 1.0581(3) 0.8457(2) 0.0520 1.0000 Uani .
C26 C 0.6031(3) 0.8291(4) 0.9742(3) 0.0397 1.0000 Uani .
C27 C 0.5869(3) 0.7202(4) 0.9710(2) 0.0378 1.0000 Uani .
H271 H 0.6010 0.6781 1.0145 0.0453 1.0000 Uiso R
H261 H 0.6272 0.8629 1.0204 0.0479 1.0000 Uiso R
H211 H 0.5400 0.8778 0.7956 0.0378 1.0000 Uiso R
H181 H 0.5643 0.5140 0.9316 0.0389 1.0000 Uiso R
H182 H 0.4494 0.5461 0.9015 0.0390 1.0000 Uiso R
H141 H 0.4961 0.3607 0.8129 0.0439 1.0000 Uiso R
H142 H 0.3994 0.4390 0.8033 0.0438 1.0000 Uiso R
H131 H 0.5276 0.3860 0.6913 0.0480 1.0000 Uiso R
H132 H 0.4062 0.3758 0.6836 0.0477 1.0000 Uiso R
C28 C 0.3443(3) 0.5490(4) 0.6363(3) 0.0367 1.0000 Uani .
C29 C 0.2855(3) 0.5870(3) 0.6997(2) 0.0337 1.0000 Uani .
N30 N 0.3445(2) 0.6379(3) 0.75738(19) 0.0290 1.0000 Uani .
C31 C 0.2959(3) 0.6816(3) 0.8132(2) 0.0336 1.0000 Uani .
C32 C 0.1889(4) 0.6772(4) 0.8133(3) 0.0412 1.0000 Uani .
C33 C 0.1301(4) 0.6240(4) 0.7551(3) 0.0459 1.0000 Uani .
C34 C 0.1793(3) 0.5775(4) 0.6973(3) 0.0433 1.0000 Uani .
H341 H 0.1416 0.5404 0.6574 0.0522 1.0000 Uiso R
H331 H 0.0587 0.6179 0.7550 0.0551 1.0000 Uiso R
H321 H 0.1574 0.7092 0.8534 0.0496 1.0000 Uiso R
H311 H 0.3362 0.7158 0.8532 0.0397 1.0000 Uiso R
H281 H 0.3137 0.4835 0.6143 0.0440 1.0000 Uiso R
H282 H 0.3413 0.6037 0.5969 0.0439 1.0000 Uiso R
H111 H 0.5026 0.6022 0.5746 0.0431 1.0000 Uiso R
H112 H 0.5193 0.4757 0.5744 0.0427 1.0000 Uiso R
H101 H 0.6605 0.4839 0.6607 0.0439 1.0000 Uiso R
H102 H 0.6760 0.5820 0.6066 0.0437 1.0000 Uiso R
H81 H 0.6975 0.7727 0.7389 0.0391 1.0000 Uiso R
H82 H 0.7210 0.7347 0.6569 0.0389 1.0000 Uiso R
H61 H 0.6500 0.9163 0.6049 0.0420 1.0000 Uiso R
H51 H 0.5038 1.0171 0.5655 0.0413 1.0000 Uiso R
C35 C 0.3030(3) 0.9694(3) 0.5796(2) 0.0317 1.0000 Uani .
O36 O 0.2198(2) 0.9419(3) 0.59638(19) 0.0386 1.0000 Uani .
O37 O 0.3190(2) 1.0522(2) 0.53552(18) 0.0376 1.0000 Uani .
H371 H 0.2642 1.0845 0.5181 0.0570 1.0000 Uiso R
H31 H 0.3332 0.7947 0.6606 0.0332 1.0000 Uiso R
Cl38 Cl 0.15342(9) 0.20279(9) 0.47034(7) 0.0428 1.0000 Uani .
F39 F 0.3213(3) 0.8540(3) 0.43550(18) 0.0540 1.0000 Uani .
B40 B 0.3710(4) 0.7586(5) 0.4217(3) 0.0428 1.0000 Uani .
F41 F 0.3193(3) 0.7065(3) 0.3603(2) 0.0642 1.0000 Uani .
F42 F 0.3742(5) 0.6937(4) 0.4825(2) 0.1084 1.0000 Uani .
F43 F 0.4686(3) 0.7821(4) 0.4058(3) 0.1084 1.0000 Uani .
O44 O 0.6401(4) 0.6703(5) 0.4749(3) 0.0921 1.0000 Uani .
H442 H 0.6983 0.7055 0.4843 0.1344 1.0000 Uiso R
H441 H 0.5831 0.7019 0.4575 0.1346 1.0000 Uiso R

loop_
_atom_site_aniso_label
_atom_site_aniso_U_11
_atom_site_aniso_U_22
_atom_site_aniso_U_33
_atom_site_aniso_U_23
_atom_site_aniso_U_13
_atom_site_aniso_U_12
Fe1 0.0228(3) 0.0237(3) 0.0309(3) 0.0003(2) 0.0046(2) -0.0006(2)
N2 0.0252(15) 0.0266(15) 0.0283(15) 0.0010(12) 0.0031(12) -0.0021(12)
C3 0.0263(17) 0.0266(18) 0.0296(17) 0.0002(14) 0.0065(14) -0.0029(14)
C4 0.0333(19) 0.0262(18) 0.0287(18) -0.0012(14) 0.0065(15) -0.0034(15)
C5 0.034(2) 0.031(2) 0.037(2) 0.0034(16) 0.0081(16) -0.0066(17)
C6 0.0313(19) 0.037(2) 0.037(2) 0.0033(17) 0.0053(16) -0.0101(17)
C7 0.0223(16) 0.035(2) 0.0318(18) -0.0002(16) 0.0042(14) -0.0067(15)
C8 0.0226(17) 0.036(2) 0.040(2) -0.0001(17) 0.0060(15) -0.0041(16)
N9 0.0231(14) 0.0321(17) 0.0343(17) 0.0016(13) 0.0076(13) 0.0007(13)
C10 0.036(2) 0.041(2) 0.035(2) -0.0056(18) 0.0114(17) 0.0072(18)
C11 0.038(2) 0.037(2) 0.035(2) -0.0089(17) 0.0085(17) -0.0007(18)
N12 0.0321(17) 0.0263(16) 0.0334(17) -0.0043(13) 0.0055(13) -0.0030(13)
C13 0.044(2) 0.0235(19) 0.054(3) -0.0046(18) 0.008(2) -0.0044(18)
C14 0.040(2) 0.0231(18) 0.047(2) 0.0036(17) 0.0090(18) 0.0010(17)
N15 0.0300(16) 0.0261(16) 0.0362(17) 0.0059(13) 0.0066(13) 0.0022(13)
C16 0.031(2) 0.036(2) 0.048(2) 0.0053(19) 0.0038(18) 0.0103(18)
C17 0.0233(17) 0.040(2) 0.039(2) 0.0032(18) 0.0022(15) 0.0071(16)
C18 0.035(2) 0.034(2) 0.0285(18) 0.0085(16) 0.0043(15) 0.0037(17)
C19 0.0260(17) 0.039(2) 0.0272(18) 0.0023(16) 0.0027(14) 0.0035(16)
N20 0.0254(15) 0.0304(16) 0.0323(16) -0.0047(13) 0.0038(13) -0.0001(13)
C21 0.0301(19) 0.0293(19) 0.035(2) -0.0016(16) 0.0035(15) -0.0009(16)
C22 0.0292(19) 0.032(2) 0.038(2) -0.0075(17) 0.0033(16) 0.0012(16)
C23 0.032(2) 0.033(2) 0.043(2) -0.0089(18) 0.0052(17) -0.0037(17)
O24 0.068(2) 0.0388(18) 0.0470(19) -0.0129(15) 0.0077(17) -0.0117(17)
O25 0.067(2) 0.0374(18) 0.050(2) -0.0029(16) -0.0036(17) -0.0071(17)
C26 0.036(2) 0.047(3) 0.036(2) -0.0093(19) 0.0032(17) -0.001(2)
C27 0.037(2) 0.043(2) 0.034(2) 0.0004(18) 0.0037(17) 0.0024(19)
C28 0.032(2) 0.038(2) 0.039(2) -0.0020(18) -0.0003(16) -0.0075(18)
C29 0.0278(18) 0.031(2) 0.042(2) 0.0069(17) 0.0024(16) -0.0042(16)
N30 0.0248(15) 0.0282(16) 0.0347(17) 0.0060(13) 0.0065(13) -0.0013(13)
C31 0.032(2) 0.0299(19) 0.040(2) 0.0068(16) 0.0084(16) 0.0051(16)
C32 0.037(2) 0.039(2) 0.050(3) 0.016(2) 0.0169(19) 0.0106(19)
C33 0.029(2) 0.051(3) 0.058(3) 0.018(2) 0.010(2) 0.002(2)
C34 0.033(2) 0.044(3) 0.053(3) 0.010(2) 0.0014(19) -0.0069(19)
C35 0.038(2) 0.0242(18) 0.0337(19) -0.0002(15) 0.0067(16) 0.0009(16)
O36 0.0318(15) 0.0361(16) 0.0485(18) 0.0014(14) 0.0073(13) 0.0022(13)
O37 0.0375(16) 0.0317(15) 0.0447(17) 0.0111(13) 0.0094(13) 0.0069(13)
Cl38 0.0418(6) 0.0344(5) 0.0524(6) 0.0059(5) 0.0058(5) 0.0072(4)
F39 0.0623(19) 0.0478(17) 0.0505(17) -0.0121(14) 0.0000(14) 0.0122(15)
B40 0.043(3) 0.040(3) 0.043(3) -0.006(2) -0.005(2) 0.008(2)
F41 0.068(2) 0.0480(18) 0.070(2) -0.0190(16) -0.0182(17) 0.0132(16)
F42 0.170(5) 0.086(3) 0.068(3) 0.026(2) 0.009(3) 0.045(3)
F43 0.054(2) 0.087(3) 0.190(5) -0.059(3) 0.041(3) -0.021(2)
O44 0.083(4) 0.081(4) 0.110(4) 0.000(3) -0.002(3) -0.010(3)

loop_
_atom_type_symbol
_atom_type_scat_dispersion_real
_atom_type_scat_dispersion_imag
_atom_type_scat_Cromer_Mann_a1
_atom_type_scat_Cromer_Mann_b1
_atom_type_scat_Cromer_Mann_a2
_atom_type_scat_Cromer_Mann_b2
_atom_type_scat_Cromer_Mann_a3
_atom_type_scat_Cromer_Mann_b3
_atom_type_scat_Cromer_Mann_a4
_atom_type_scat_Cromer_Mann_b4
_atom_type_scat_Cromer_Mann_c
_atom_type_scat_source
C 0.0033 0.0016 2.3100 20.8439 1.0200 10.2075 1.5886 0.5687 0.8650 51.6512 0.2156 'International Tables Vol C 4.2.6.8 and 6.1.1.4'
H 0.0000 0.0000 0.4930 10.5109 0.3229 26.1257 0.1402 3.1424 0.0408 57.7998 0.0030 'International Tables Vol C 4.2.6.8 and 6.1.1.4'
N 0.0061 0.0033 12.2126 0.0057 3.1322 9.8933 2.0125 28.9975 1.1663 0.5826 -11.5290 'International Tables Vol C 4.2.6.8 and 6.1.1.4'
O 0.0106 0.0060 3.0485 13.2771 2.2868 5.7011 1.5463 0.3239 0.8670 32.9089 0.2508 'International Tables Vol C 4.2.6.8 and 6.1.1.4'
Cl 0.1484 0.1585 11.4604 0.0104 7.1964 1.1662 6.2556 18.5194 1.6455 47.7784 -9.5574 'International Tables Vol C 4.2.6.8 and 6.1.1.4'
Fe 0.3463 0.8444 11.7695 4.7611 7.3573 0.3072 3.5222 15.3535 2.3045 76.8805 1.0369 'International Tables Vol C 4.2.6.8 and 6.1.1.4'
F 0.0171 0.0103 3.5392 10.2825 2.6412 4.2944 1.5170 0.2615 1.0243 26.1476 0.2776 'International Tables Vol C 4.2.6.8 and 6.1.1.4'
B 0.0013 0.0007 2.0545 23.2185 1.3326 1.0210 1.0979 60.3498 0.7068 0.1403 -0.1932 'International Tables Vol C 4.2.6.8 and 6.1.1.4'

loop_
_geom_angle_atom_site_label_1
_geom_angle_atom_site_label_2
_geom_angle_atom_site_label_3
_geom_angle
_geom_angle_publ_flag
N2 Fe1 N9 83.15(14) yes
N2 Fe1 N12 96.76(14) yes
N9 Fe1 N12 85.94(14) yes
N2 Fe1 N15 168.57(14) yes
N9 Fe1 N15 86.36(14) yes
N12 Fe1 N15 87.00(15) yes
N2 Fe1 N20 93.51(14) yes
N9 Fe1 N20 96.30(14) yes
N12 Fe1 N20 169.67(14) yes
N15 Fe1 N20 83.10(14) yes
N2 Fe1 N30 94.19(13) yes
N9 Fe1 N30 168.45(15) yes
N12 Fe1 N30 83.20(14) yes
N15 Fe1 N30 96.98(14) yes
N20 Fe1 N30 95.09(14) yes
Fe1 N2 C3 128.8(3) yes
Fe1 N2 C7 113.4(3) yes
C3 N2 C7 117.6(3) yes
N2 C3 C4 122.7(4) yes
N2 C3 H31 117.9 no
C4 C3 H31 119.4 no
C3 C4 C5 119.0(4) yes
C3 C4 C35 118.4(3) yes
C5 C4 C35 122.6(4) yes
C4 C5 C6 118.3(4) yes
C4 C5 H51 121.1 no
C6 C5 H51 120.6 no
C5 C6 C7 119.9(4) yes
C5 C6 H61 119.7 no
C7 C6 H61 120.4 no
C6 C7 N2 122.4(4) yes
C6 C7 C8 122.3(4) yes
N2 C7 C8 115.2(3) yes
C7 C8 N9 109.5(3) yes
C7 C8 H81 109.0 no
N9 C8 H81 107.9 no
C7 C8 H82 110.4 no
N9 C8 H82 110.4 no
H81 C8 H82 109.5 no
C8 N9 Fe1 107.5(2) yes
C8 N9 C10 111.6(3) yes
Fe1 N9 C10 109.6(2) yes
C8 N9 C17 111.3(3) yes
Fe1 N9 C17 106.0(2) yes
C10 N9 C17 110.6(3) yes
N9 C10 C11 111.0(3) yes
N9 C10 H101 109.5 no
C11 C10 H101 109.1 no
N9 C10 H102 110.3 no
C11 C10 H102 108.7 no
H101 C10 H102 108.3 no
C10 C11 N12 108.2(3) yes
C10 C11 H111 110.2 no
N12 C11 H111 109.4 no
C10 C11 H112 109.5 no
N12 C11 H112 109.7 no
H111 C11 H112 109.7 no
C11 N12 Fe1 107.2(2) yes
C11 N12 C13 111.1(3) yes
Fe1 N12 C13 108.5(3) yes
C11 N12 C28 111.2(3) yes
Fe1 N12 C28 107.5(3) yes
C13 N12 C28 111.1(3) yes
N12 C13 C14 111.8(3) yes
N12 C13 H131 109.3 no
C14 C13 H131 109.0 no
N12 C13 H132 107.6 no
C14 C13 H132 109.7 no
H131 C13 H132 109.5 no
C13 C14 N15 108.1(3) yes
C13 C14 H141 109.9 no
N15 C14 H141 109.9 no
C13 C14 H142 109.7 no
N15 C14 H142 109.4 no
H141 C14 H142 109.8 no
C14 N15 Fe1 105.8(3) yes
C14 N15 C16 110.0(3) yes
Fe1 N15 C16 109.4(2) yes
C14 N15 C18 113.2(3) yes
Fe1 N15 C18 107.6(2) yes
C16 N15 C18 110.7(3) yes
N15 C16 C17 110.7(3) yes
N15 C16 H161 109.2 no
C17 C16 H161 109.5 no
N15 C16 H162 108.5 no
C17 C16 H162 109.1 no
H161 C16 H162 109.8 no
C16 C17 N9 108.6(3) yes
C16 C17 H171 109.6 no
N9 C17 H171 108.7 no
C16 C17 H172 110.5 no
N9 C17 H172 109.6 no
H171 C17 H172 109.8 no
N15 C18 C19 109.0(3) yes
N15 C18 H181 110.8 no
C19 C18 H181 109.8 no
N15 C18 H182 108.3 no
C19 C18 H182 109.9 no
H181 C18 H182 109.0 no
C18 C19 N20 114.6(3) yes
C18 C19 C27 123.3(4) yes
N20 C19 C27 122.0(4) yes
C19 N20 Fe1 113.6(3) yes
C19 N20 C21 117.7(4) yes
Fe1 N20 C21 128.6(3) yes
N20 C21 C22 122.7(4) yes
N20 C21 H211 118.7 no
C22 C21 H211 118.6 no
C21 C22 C23 117.4(4) yes
C21 C22 C26 119.1(4) yes
C23 C22 C26 123.6(4) yes
C22 C23 O24 112.6(4) yes
C22 C23 O25 122.7(4) yes
O24 C23 O25 124.7(4) yes
C23 O24 H241 113.2 no
C22 C26 C27 119.0(4) yes
C22 C26 H261 120.3 no
C27 C26 H261 120.7 no
C19 C27 C26 119.4(4) yes
C19 C27 H271 120.1 no
C26 C27 H271 120.4 no
N12 C28 C29 109.4(3) yes
N12 C28 H281 109.4 no
C29 C28 H281 110.1 no
N12 C28 H282 109.9 no
C29 C28 H282 109.4 no
H281 C28 H282 108.6 no
C28 C29 N30 114.5(3) yes
C28 C29 C34 122.9(4) yes
N30 C29 C34 122.5(4) yes
C29 N30 Fe1 113.3(3) yes
C29 N30 C31 117.9(4) yes
Fe1 N30 C31 128.8(3) yes
N30 C31 C32 122.5(4) yes
N30 C31 H311 118.1 no
C32 C31 H311 119.3 no
C31 C32 C33 119.1(4) yes
C31 C32 H321 120.1 no
C33 C32 H321 120.8 no
C32 C33 C34 119.1(4) yes
C32 C33 H331 120.5 no
C34 C33 H331 120.3 no
C33 C34 C29 118.9(5) yes
C33 C34 H341 121.1 no
C29 C34 H341 120.0 no
C4 C35 O36 123.7(4) yes
C4 C35 O37 111.3(3) yes
O36 C35 O37 125.0(4) yes
C35 O37 H371 113.7 no
F39 B40 F41 110.4(4) yes
F39 B40 F42 110.2(5) yes
F41 B40 F42 108.7(5) yes
F39 B40 F43 108.4(5) yes
F41 B40 F43 108.7(5) yes
F42 B40 F43 110.5(5) yes
H442 O44 H441 122.0 no

loop_
_geom_bond_atom_site_label_1
_geom_bond_atom_site_label_2
_geom_bond_distance
_geom_bond_publ_flag
Fe1 N2 1.970(3) yes
Fe1 N9 2.009(3) yes
Fe1 N12 1.992(3) yes
Fe1 N15 2.001(3) yes
Fe1 N20 1.996(3) yes
Fe1 N30 1.984(3) yes
N2 C3 1.340(5) yes
N2 C7 1.368(5) yes
C3 C4 1.392(5) yes
C3 H31 0.939 no
C4 C5 1.393(5) yes
C4 C35 1.492(6) yes
C5 C6 1.378(6) yes
C5 H51 0.935 no
C6 C7 1.374(6) yes
C6 H61 0.940 no
C7 C8 1.512(6) yes
C8 N9 1.477(5) yes
C8 H81 0.971 no
C8 H82 0.976 no
N9 C10 1.513(5) yes
N9 C17 1.495(5) yes
C10 C11 1.522(6) yes
C10 H101 0.972 no
C10 H102 0.978 no
C11 N12 1.496(5) yes
C11 H111 0.974 no
C11 H112 0.970 no
N12 C13 1.513(5) yes
N12 C28 1.475(5) yes
C13 C14 1.521(6) yes
C13 H131 0.963 no
C13 H132 0.967 no
C14 N15 1.494(5) yes
C14 H141 0.971 no
C14 H142 0.969 no
N15 C16 1.513(5) yes
N15 C18 1.488(5) yes
C16 C17 1.518(6) yes
C16 H161 0.975 no
C16 H162 0.969 no
C17 H171 0.962 no
C17 H172 0.976 no
C18 C19 1.505(6) yes
C18 H181 0.965 no
C18 H182 0.977 no
C19 N20 1.362(5) yes
C19 C27 1.393(6) yes
N20 C21 1.348(5) yes
C21 C22 1.384(6) yes
C21 H211 0.939 no
C22 C23 1.502(6) yes
C22 C26 1.392(6) yes
C23 O24 1.326(5) yes
C23 O25 1.205(6) yes
O24 H241 0.831 no
C26 C27 1.372(7) yes
C26 H261 0.943 no
C27 H271 0.934 no
C28 C29 1.506(6) yes
C28 H281 0.969 no
C28 H282 0.973 no
C29 N30 1.363(5) yes
C29 C34 1.384(6) yes
N30 C31 1.347(5) yes
C31 C32 1.395(6) yes
C31 H311 0.936 no
C32 C33 1.380(7) yes
C32 H321 0.947 no
C33 C34 1.394(7) yes
C33 H331 0.933 no
C34 H341 0.936 no
C35 O36 1.205(5) yes
C35 O37 1.325(5) yes
O37 H371 0.846 no
F39 B40 1.387(6) yes
B40 F41 1.375(6) yes
B40 F42 1.345(7) yes
B40 F43 1.364(7) yes
O44 H442 0.873 no
O44 H441 0.865 no

loop_
_geom_hbond_atom_site_label_D
_geom_hbond_atom_site_label_H
_geom_hbond_atom_site_label_A
_geom_hbond_site_symmetry_A
_geom_hbond_angle_DHA
_geom_hbond_distance_DH
_geom_hbond_distance_HA
_geom_hbond_distance_DA
_geom_hbond_publ_flag
C27 H271 O36 4_565 150.20(12) 0.934 2.492 3.335(6) yes
C18 H182 O36 3_546 155.69(12) 0.977 2.559 3.473(6) yes
C14 H142 O36 3_546 148.38(13) 0.969 2.489 3.352(6) yes
C33 H331 O25 3_546 133.91(14) 0.933 2.593 3.308(6) yes
C28 H281 O44 2_666 138.74(15) 0.969 2.597 3.386(6) yes
C10 H102 O44 . 135.00 0.978 2.574 3.340(6) yes
C6 H61 O37 2_676 120.11(11) 0.940 2.597 3.174(6) yes
